data_7706105
loop_
_publ_author_name
'Komorski, Szymon'
'Leszczy\'nski, Micha\/l K'
'Justyniak, Iwona'
'Lewi\'nski, Janusz'

_publ_section_title
;
 Structural diversity of ethylzinc derivatives of 3,5-substituted
 pyrazoles.
;
_journal_issue 47
_journal_name_full 'Dalton transactions (Cambridge, England : 2003)'
_journal_page_first 17388
_journal_page_last 17394
_journal_paper_doi 10.1039/d0dt03026k
_journal_volume 49
_journal_year 2020
_chemical_formula_sum 'C26 H46.24 N4 Zn2'
_chemical_formula_weight 545.69
_space_group_crystal_system monoclinic
_space_group_IT_number 14
_space_group_name_Hall '-P 2ybc'
_space_group_name_H-M_alt 'P 1 21/c 1'
_atom_sites_solution_hydrogens geom
_audit_creation_method SHELXL-2018/3
_audit_update_record
;
2020-10-20 deposited with the CCDC.	2020-11-05 downloaded from the CCDC.
;
_cell_angle_alpha 90
_cell_angle_beta 109.536(8)
_cell_angle_gamma 90
_cell_formula_units_Z 4
_cell_length_a 10.9820(15)
_cell_length_b 18.677(3)
_cell_length_c 14.857(2)
_cell_measurement_reflns_used 3202
_cell_measurement_temperature 100(2)
_cell_measurement_theta_max 25.350
_cell_measurement_theta_min 0.407
_cell_volume 2871.9(7)
_computing_structure_refinement 'SHELXL-2018/3 (Sheldrick, 2018)'
_diffrn_ambient_temperature 100(2)
_diffrn_measured_fraction_theta_full 0.883
_diffrn_measured_fraction_theta_max 0.877
_diffrn_measurement_device '\k-geometry diffractometr'
_diffrn_measurement_device_type 'Nonius Kappa-CCD'
_diffrn_measurement_method CCD
_diffrn_radiation_monochromator graphite
_diffrn_radiation_source 'fine-focus sealed tube'
_diffrn_radiation_type MoK\a
_diffrn_radiation_wavelength 0.71073
_diffrn_reflns_av_R_equivalents 0.0563
_diffrn_reflns_av_unetI/netI 0.0600
_diffrn_reflns_Laue_measured_fraction_full 0.883
_diffrn_reflns_Laue_measured_fraction_max 0.877
_diffrn_reflns_limit_h_max 12
_diffrn_reflns_limit_h_min -12
_diffrn_reflns_limit_k_max 22
_diffrn_reflns_limit_k_min -22
_diffrn_reflns_limit_l_max 17
_diffrn_reflns_limit_l_min -9
_diffrn_reflns_number 4641
_diffrn_reflns_point_group_measured_fraction_full 0.883
_diffrn_reflns_point_group_measured_fraction_max 0.877
_diffrn_reflns_theta_full 25.242
_diffrn_reflns_theta_max 25.414
_diffrn_reflns_theta_min 2.250
_exptl_absorpt_coefficient_mu 1.689
_exptl_absorpt_correction_T_max 0.845
_exptl_absorpt_correction_T_min 0.730
_exptl_absorpt_correction_type multi-scan
_exptl_absorpt_process_details 'Scalepak (Otwinowski, Minor, 1997)'
_exptl_crystal_colour colorless
_exptl_crystal_density_diffrn 1.262
_exptl_crystal_description block
_exptl_crystal_F_000 1161
_exptl_crystal_size_max 0.22
_exptl_crystal_size_mid 0.16
_exptl_crystal_size_min 0.10
_refine_diff_density_max 1.268
_refine_diff_density_min -1.423
_refine_diff_density_rms 0.205
_refine_ls_extinction_coef 0.012(3)
_refine_ls_extinction_expression Fc^*^=kFc[1+0.001xFc^2^\l^3^/sin(2\q)]^-1/4^
_refine_ls_extinction_method 'SHELXL-2018/3 (Sheldrick 2018)'
_refine_ls_goodness_of_fit_ref 1.141
_refine_ls_hydrogen_treatment constr
_refine_ls_matrix_type full
_refine_ls_number_parameters 340
_refine_ls_number_reflns 4641
_refine_ls_number_restraints 202
_refine_ls_restrained_S_all 1.117
_refine_ls_R_factor_all 0.2046
_refine_ls_R_factor_gt 0.1877
_refine_ls_shift/su_max 0.049
_refine_ls_shift/su_mean 0.003
_refine_ls_structure_factor_coef Fsqd
_refine_ls_weighting_details 'w=1/[\s^2^(Fo^2^)+(0.1077P)^2^+74.7764P] where P=(Fo^2^+2Fc^2^)/3'
_refine_ls_weighting_scheme calc
_refine_ls_wR_factor_gt 0.4182
_refine_ls_wR_factor_ref 0.4252
_reflns_Friedel_coverage 0.000
_reflns_number_gt 3871
_reflns_number_total 4641
_reflns_threshold_expression 'I > 2\s(I)'
_cod_data_source_file d0dt03026k2.cif
_cod_data_source_block shelx_CCDC3
_cod_original_sg_symbol_H-M 'P 21/c'
_cod_database_code 7706105
_shelx_shelxl_version_number 2018/3
_shelx_space_group_comment
;
The symmetry employed for this shelxl refinement is uniquely defined
by the following loop, which should always be used as a source of
symmetry information in preference to the above space-group names.
They are only intended as comments.
;

loop_
_space_group_symop_operation_xyz
'x, y, z'
'-x, y+1/2, -z+1/2'
'-x, -y, -z'
'x, -y-1/2, z-1/2'

loop_
_atom_site_label
_atom_site_type_symbol
_atom_site_fract_x
_atom_site_fract_y
_atom_site_fract_z
_atom_site_U_iso_or_equiv
_atom_site_adp_type
_atom_site_occupancy
_atom_site_site_symmetry_order
_atom_site_calc_flag
_atom_site_refinement_flags_posn
_atom_site_refinement_flags_adp
_atom_site_refinement_flags_occupancy
_atom_site_disorder_assembly
_atom_site_disorder_group
C5 C 0.6838(17) 0.1073(9) 0.3158(13) 0.045(4) Uani 1 1 d . . . . .
C6 C 0.809(2) 0.0797(13) 0.3604(15) 0.069(6) Uani 1 1 d . . . . .
H6 H 0.838272 0.054105 0.417230 0.083 Uiso 1 1 calc R U . . .
C7 C 0.879(2) 0.0992(12) 0.3005(15) 0.063(6) Uani 1 1 d . . . . .
C8 C 0.5722(19) 0.1089(11) 0.3543(14) 0.054(5) Uani 1 1 d . . . . .
C9 C 0.4485(19) 0.0867(13) 0.2726(15) 0.064(6) Uani 1 1 d . . . . .
H9A H 0.397588 0.055598 0.297233 0.096 Uiso 1 1 calc R U . . .
H9B H 0.471923 0.062083 0.224033 0.096 Uiso 1 1 calc R U . . .
H9C H 0.399250 0.128646 0.245683 0.096 Uiso 1 1 calc R U . . .
C10 C 0.554(3) 0.1794(13) 0.394(2) 0.091(9) Uani 1 1 d . . . . .
H10A H 0.468057 0.181848 0.398013 0.136 Uiso 1 1 calc R U . . .
H10B H 0.564427 0.216970 0.353441 0.136 Uiso 1 1 calc R U . . .
H10C H 0.615997 0.184977 0.456884 0.136 Uiso 1 1 calc R U . . .
C11 C 0.602(3) 0.0543(14) 0.435(2) 0.099(10) Uani 1 1 d . . . . .
H11A H 0.670535 0.072132 0.489379 0.149 Uiso 1 1 calc R U . . .
H11B H 0.628617 0.010069 0.414258 0.149 Uiso 1 1 calc R U . . .
H11C H 0.526399 0.046366 0.452089 0.149 Uiso 1 1 calc R U . . .
C12 C 1.019(2) 0.0853(13) 0.3143(13) 0.080(3) Uani 1 1 d D U . . .
C15 C 1.045(2) 0.0737(16) 0.2217(14) 0.080(3) Uani 1 1 d D U . . .
H15A H 0.977827 0.044752 0.179595 0.120 Uiso 1 1 calc R U . . .
H15B H 1.126752 0.049781 0.234599 0.120 Uiso 1 1 calc R U . . .
H15C H 1.047899 0.119068 0.192091 0.120 Uiso 1 1 calc R U . . .
C16 C 0.4883(19) 0.1198(11) -0.0715(14) 0.0548(14) Uani 1 1 d . U . . .
C17 C 0.5562(19) 0.1087(10) -0.1315(15) 0.0545(14) Uani 1 1 d . U . . .
H17 H 0.523970 0.089677 -0.192769 0.065 Uiso 1 1 calc R U . . .
C18 C 0.684(2) 0.1311(11) -0.0848(15) 0.0544(14) Uani 1 1 d . U . . .
C19 C 0.345(2) 0.1073(11) -0.0890(15) 0.0554(15) Uani 1 1 d . U . . .
C20 C 0.328(2) 0.0761(11) -0.0004(14) 0.0556(16) Uani 1 1 d . U . . .
H20A H 0.345152 0.112273 0.048211 0.083 Uiso 1 1 calc R U . . .
H20B H 0.386623 0.036908 0.022088 0.083 Uiso 1 1 calc R U . . .
H20C H 0.240640 0.059282 -0.014979 0.083 Uiso 1 1 calc R U . . .
C21 C 0.289(2) 0.0536(11) -0.1775(14) 0.0557(16) Uani 1 1 d . U . . .
H21A H 0.330999 0.007949 -0.161430 0.084 Uiso 1 1 calc R U . . .
H21B H 0.306041 0.072866 -0.232187 0.084 Uiso 1 1 calc R U . . .
H21C H 0.197893 0.047964 -0.192001 0.084 Uiso 1 1 calc R U . . .
C22 C 0.272(2) 0.1724(11) -0.1133(14) 0.0556(16) Uani 1 1 d . U . . .
H22A H 0.184981 0.164067 -0.114947 0.083 Uiso 1 1 calc R U . . .
H22B H 0.271088 0.188568 -0.174824 0.083 Uiso 1 1 calc R U . . .
H22C H 0.311195 0.208333 -0.066239 0.083 Uiso 1 1 calc R U . . .
C23 C 0.8000(19) 0.1318(11) -0.1218(14) 0.0546(15) Uani 1 1 d . U . . .
C24 C 0.7562(19) 0.0995(11) -0.2226(14) 0.0548(16) Uani 1 1 d . U . . .
H24A H 0.827291 0.099596 -0.246587 0.082 Uiso 1 1 calc R U . . .
H24B H 0.686660 0.127551 -0.263986 0.082 Uiso 1 1 calc R U . . .
H24C H 0.727385 0.051249 -0.220327 0.082 Uiso 1 1 calc R U . . .
C25 C 0.8411(19) 0.2097(11) -0.1233(14) 0.0547(16) Uani 1 1 d . U . . .
H25A H 0.813119 0.237022 -0.079123 0.082 Uiso 1 1 calc R U . . .
H25B H 0.802609 0.228777 -0.186473 0.082 Uiso 1 1 calc R U . . .
H25C H 0.933507 0.212200 -0.105285 0.082 Uiso 1 1 calc R U . . .
C26 C 0.9055(19) 0.0880(11) -0.0532(14) 0.0546(16) Uani 1 1 d . U . . .
H26A H 0.976249 0.083457 -0.077119 0.082 Uiso 1 1 calc R U . . .
H26B H 0.872838 0.041344 -0.046631 0.082 Uiso 1 1 calc R U . . .
H26C H 0.934791 0.111298 0.007896 0.082 Uiso 1 1 calc R U . . .
Zn1 Zn 0.54072(19) 0.18838(13) 0.12792(15) 0.0479(7) Uani 1 1 d . U . . .
Zn2 Zn 0.8342(2) 0.18795(15) 0.11709(17) 0.0577(8) Uani 1 1 d . U . . .
N1 N 0.6826(14) 0.1390(8) 0.2340(11) 0.047(3) Uani 1 1 d . U . . .
N2 N 0.7997(14) 0.1309(8) 0.2220(11) 0.047(3) Uani 1 1 d . U . . .
N3 N 0.5702(16) 0.1447(9) 0.0123(12) 0.0545(14) Uani 1 1 d . U . . .
N4 N 0.6872(16) 0.1533(9) 0.0022(12) 0.0543(14) Uani 1 1 d . U . . .
C1 C 0.4345(17) 0.2678(10) 0.1395(14) 0.0485(10) Uani 1 1 d . U . . .
H1A H 0.349037 0.247065 0.124395 0.058 Uiso 0.60(3) 1 calc R U P A -1
H1B H 0.463117 0.277320 0.207597 0.058 Uiso 0.60(3) 1 calc R U P A -1
C2 C 0.411(3) 0.3353(17) 0.099(2) 0.0485(12) Uani 0.60(3) 1 d . U P A -1
H2A H 0.351520 0.360335 0.122109 0.073 Uiso 0.300(14) 1 calc R U P A -1
H2B H 0.490752 0.361496 0.115001 0.073 Uiso 0.300(14) 1 calc R U P A -1
H2C H 0.374856 0.330759 0.030475 0.073 Uiso 0.300(14) 1 calc R U P A -1
H2D H 0.459899 0.341391 0.056281 0.073 Uiso 0.300(14) 1 calc R U P A -1
H2E H 0.320666 0.340230 0.063389 0.073 Uiso 0.300(14) 1 calc R U P A -1
H2F H 0.436563 0.370967 0.147915 0.073 Uiso 0.300(14) 1 calc R U P A -1
C2A C 0.306(4) 0.255(3) 0.136(3) 0.0486(12) Uani 0.40(3) 1 d . U P A 2
H2A1 H 0.266169 0.299634 0.142764 0.073 Uiso 0.200(14) 1 calc R U P A 2
H2A2 H 0.258057 0.233551 0.075946 0.073 Uiso 0.200(14) 1 calc R U P A 2
H2A3 H 0.306337 0.223468 0.187088 0.073 Uiso 0.200(14) 1 calc R U P A 2
H2A4 H 0.287539 0.204801 0.127768 0.073 Uiso 0.200(14) 1 calc R U P A 2
H2A5 H 0.295651 0.270884 0.194586 0.073 Uiso 0.200(14) 1 calc R U P A 2
H2A6 H 0.247371 0.280967 0.083444 0.073 Uiso 0.200(14) 1 calc R U P A 2
C3 C 0.9595(18) 0.2660(12) 0.1372(15) 0.0579(11) Uani 1 1 d . U . . .
H3A H 0.908219 0.307370 0.107989 0.070 Uiso 0.52(3) 1 calc R U P B -1
H3B H 0.988204 0.274735 0.205483 0.070 Uiso 0.52(3) 1 calc R U P B -1
C4 C 1.068(3) 0.272(2) 0.114(3) 0.0580(12) Uani 0.52(3) 1 d . U P B -1
H4A H 1.107486 0.317324 0.133996 0.087 Uiso 0.262(14) 1 calc R U P B -1
H4B H 1.127081 0.234217 0.144542 0.087 Uiso 0.262(14) 1 calc R U P B -1
H4C H 1.045977 0.267309 0.045684 0.087 Uiso 0.262(14) 1 calc R U P B -1
H4D H 1.079543 0.228576 0.082152 0.087 Uiso 0.262(14) 1 calc R U P B -1
H4E H 1.059948 0.311683 0.071606 0.087 Uiso 0.262(14) 1 calc R U P B -1
H4F H 1.141052 0.278591 0.170464 0.087 Uiso 0.262(14) 1 calc R U P B -1
C4A C 0.946(4) 0.327(2) 0.107(3) 0.0580(12) Uani 0.48(3) 1 d . U P B 2
H4A1 H 1.027118 0.351471 0.130627 0.087 Uiso 0.238(14) 1 calc R U P B 2
H4A2 H 0.916503 0.325988 0.038710 0.087 Uiso 0.238(14) 1 calc R U P B 2
H4A3 H 0.883500 0.350913 0.128652 0.087 Uiso 0.238(14) 1 calc R U P B 2
H4A4 H 0.857629 0.334111 0.068032 0.087 Uiso 0.238(14) 1 calc R U P B 2
H4A5 H 0.968244 0.359593 0.159950 0.087 Uiso 0.238(14) 1 calc R U P B 2
H4A6 H 1.001247 0.334668 0.070008 0.087 Uiso 0.238(14) 1 calc R U P B 2
C13 C 1.087(4) 0.026(2) 0.382(2) 0.080(3) Uani 0.63(3) 1 d D U P C -1
H13A H 1.175386 0.023323 0.384095 0.120 Uiso 0.316(17) 1 calc R U P C -1
H13B H 1.085046 0.036554 0.444811 0.120 Uiso 0.316(17) 1 calc R U P C -1
H13C H 1.044573 -0.018449 0.360255 0.120 Uiso 0.316(17) 1 calc R U P C -1
H13D H 1.027951 0.004295 0.408679 0.120 Uiso 0.316(17) 1 calc R U P C -1
H13E H 1.118291 -0.008935 0.347963 0.120 Uiso 0.316(17) 1 calc R U P C -1
H13F H 1.158764 0.046067 0.432520 0.120 Uiso 0.316(17) 1 calc R U P C -1
C14 C 1.098(3) 0.1532(19) 0.352(3) 0.080(3) Uani 0.63(3) 1 d D U P C -1
H14A H 1.187427 0.144287 0.361006 0.120 Uiso 0.316(17) 1 calc R U P C -1
H14B H 1.067004 0.191464 0.307176 0.120 Uiso 0.316(17) 1 calc R U P C -1
H14C H 1.089374 0.166448 0.412215 0.120 Uiso 0.316(17) 1 calc R U P C -1
H14D H 1.041776 0.190512 0.359258 0.120 Uiso 0.316(17) 1 calc R U P C -1
H14E H 1.162200 0.143336 0.413089 0.120 Uiso 0.316(17) 1 calc R U P C -1
H14F H 1.139830 0.168351 0.308050 0.120 Uiso 0.316(17) 1 calc R U P C -1
C13A C 1.030(7) 0.010(2) 0.355(5) 0.080(3) Uani 0.37(3) 1 d D U P C 2
H13G H 1.117049 -0.007457 0.368475 0.120 Uiso 0.184(17) 1 calc R U P C 2
H13H H 1.010122 0.010369 0.413341 0.120 Uiso 0.184(17) 1 calc R U P C 2
H13I H 0.971229 -0.021388 0.309887 0.120 Uiso 0.184(17) 1 calc R U P C 2
H13J H 0.948551 -0.004860 0.359327 0.120 Uiso 0.184(17) 1 calc R U P C 2
H13K H 1.055478 -0.022686 0.314460 0.120 Uiso 0.184(17) 1 calc R U P C 2
H13L H 1.094371 0.009071 0.417915 0.120 Uiso 0.184(17) 1 calc R U P C 2
C14A C 1.111(5) 0.119(4) 0.404(4) 0.080(3) Uani 0.37(3) 1 d D U P C 2
H14G H 1.198627 0.107795 0.408285 0.120 Uiso 0.184(17) 1 calc R U P C 2
H14H H 1.099428 0.169618 0.401604 0.120 Uiso 0.184(17) 1 calc R U P C 2
H14I H 1.094758 0.099697 0.458734 0.120 Uiso 0.184(17) 1 calc R U P C 2
H14J H 1.063249 0.143612 0.437463 0.120 Uiso 0.184(17) 1 calc R U P C 2
H14K H 1.162447 0.081788 0.444145 0.120 Uiso 0.184(17) 1 calc R U P C 2
H14L H 1.167117 0.151710 0.387015 0.120 Uiso 0.184(17) 1 calc R U P C 2

loop_
_atom_site_aniso_label
_atom_site_aniso_U_11
_atom_site_aniso_U_22
_atom_site_aniso_U_33
_atom_site_aniso_U_23
_atom_site_aniso_U_13
_atom_site_aniso_U_12
C5 0.039(9) 0.038(9) 0.051(10) -0.001(8) 0.007(8) 0.002(8)
C6 0.058(13) 0.083(16) 0.052(12) 0.011(11) 0.001(10) 0.019(12)
C7 0.052(12) 0.077(14) 0.056(12) -0.026(11) 0.012(10) 0.016(11)
C8 0.047(11) 0.059(12) 0.058(12) -0.003(10) 0.019(9) -0.004(9)
C9 0.046(12) 0.078(15) 0.061(13) -0.007(11) 0.009(10) 0.004(10)
C10 0.12(2) 0.064(15) 0.13(2) 0.014(15) 0.10(2) 0.019(15)
C11 0.089(18) 0.081(18) 0.11(2) 0.065(17) 0.013(16) -0.006(15)
C12 0.042(6) 0.131(8) 0.052(6) -0.010(6) -0.004(5) 0.008(6)
C15 0.042(6) 0.131(8) 0.052(6) -0.010(6) -0.004(5) 0.008(6)
C16 0.054(3) 0.057(3) 0.057(3) 0.001(2) 0.024(2) -0.007(2)
C17 0.054(3) 0.057(3) 0.057(3) 0.001(2) 0.024(2) -0.006(2)
C18 0.054(3) 0.057(3) 0.057(3) 0.001(2) 0.025(2) -0.006(2)
C19 0.054(3) 0.057(3) 0.058(3) 0.001(3) 0.023(3) -0.007(3)
C20 0.055(3) 0.057(3) 0.058(3) 0.001(3) 0.023(3) -0.007(3)
C21 0.055(3) 0.058(3) 0.058(3) 0.001(3) 0.023(3) -0.007(3)
C22 0.055(3) 0.057(3) 0.058(3) 0.001(3) 0.023(3) -0.007(3)
C23 0.054(3) 0.057(3) 0.058(3) 0.001(3) 0.025(3) -0.006(3)
C24 0.054(3) 0.057(3) 0.058(3) 0.001(3) 0.025(3) -0.006(3)
C25 0.054(3) 0.057(3) 0.058(3) 0.001(3) 0.025(3) -0.006(3)
C26 0.054(3) 0.057(3) 0.057(3) 0.001(3) 0.025(3) -0.006(3)
Zn1 0.0365(11) 0.0574(13) 0.0498(13) 0.0090(10) 0.0145(9) 0.0028(10)
Zn2 0.0403(12) 0.0753(17) 0.0604(15) -0.0088(12) 0.0207(11) -0.0127(11)
N1 0.033(5) 0.052(6) 0.057(6) -0.002(5) 0.015(5) 0.003(5)
N2 0.033(5) 0.052(6) 0.057(6) -0.002(5) 0.015(5) 0.003(5)
N3 0.054(3) 0.057(3) 0.057(3) 0.001(2) 0.024(2) -0.006(2)
N4 0.054(3) 0.057(3) 0.057(3) 0.001(2) 0.025(2) -0.006(2)
C1 0.0371(15) 0.0577(17) 0.0504(16) 0.0088(14) 0.0141(14) 0.0028(14)
C2 0.0371(18) 0.058(2) 0.0503(19) 0.0088(18) 0.0141(17) 0.0028(17)
C2A 0.0371(18) 0.058(2) 0.0504(19) 0.0088(18) 0.0141(17) 0.0028(17)
C3 0.0406(16) 0.075(2) 0.0606(18) -0.0089(16) 0.0207(15) -0.0129(15)
C4 0.0407(18) 0.075(2) 0.061(2) -0.0089(18) 0.0206(17) -0.0129(17)
C4A 0.0407(18) 0.075(2) 0.061(2) -0.0089(18) 0.0206(17) -0.0129(17)
C13 0.042(6) 0.131(8) 0.052(6) -0.010(6) -0.004(5) 0.008(6)
C14 0.042(6) 0.131(8) 0.052(6) -0.010(6) -0.004(5) 0.008(6)
C13A 0.042(6) 0.131(8) 0.052(6) -0.010(6) -0.004(5) 0.008(6)
C14A 0.042(6) 0.131(8) 0.052(6) -0.010(6) -0.004(5) 0.008(6)

loop_
_atom_type_symbol
_atom_type_description
_atom_type_scat_dispersion_real
_atom_type_scat_dispersion_imag
_atom_type_scat_source
C C 0.0033 0.0016 'International Tables Vol C Tables 4.2.6.8 and 6.1.1.4'
H H 0.0000 0.0000 'International Tables Vol C Tables 4.2.6.8 and 6.1.1.4'
O O 0.0106 0.0060 'International Tables Vol C Tables 4.2.6.8 and 6.1.1.4'
Zn Zn 0.2839 1.4301 'International Tables Vol C Tables 4.2.6.8 and 6.1.1.4'
N N 0.0061 0.0033 'International Tables Vol C Tables 4.2.6.8 and 6.1.1.4'

loop_
_geom_angle_atom_site_label_1
_geom_angle_atom_site_label_2
_geom_angle_atom_site_label_3
_geom_angle
_geom_angle_site_symmetry_1
_geom_angle_site_symmetry_3
_geom_angle_publ_flag
N1 C5 C6 107.5(17) . . ?
N1 C5 C8 124.5(16) . . ?
C6 C5 C8 127.8(18) . . ?
C5 C6 C7 105.2(18) . . ?
C5 C6 H6 127.4 . . ?
C7 C6 H6 127.4 . . ?
N2 C7 C6 109.3(17) . . ?
N2 C7 C12 122.2(19) . . ?
C6 C7 C12 128(2) . . ?
C10 C8 C5 113.9(18) . . ?
C10 C8 C11 108(2) . . ?
C5 C8 C11 107.1(19) . . ?
C10 C8 C9 110(2) . . ?
C5 C8 C9 107.9(16) . . ?
C11 C8 C9 110.0(19) . . ?
C8 C9 H9A 109.5 . . ?
C8 C9 H9B 109.5 . . ?
H9A C9 H9B 109.5 . . ?
C8 C9 H9C 109.5 . . ?
H9A C9 H9C 109.5 . . ?
H9B C9 H9C 109.5 . . ?
C8 C10 H10A 109.5 . . ?
C8 C10 H10B 109.5 . . ?
H10A C10 H10B 109.5 . . ?
C8 C10 H10C 109.5 . . ?
H10A C10 H10C 109.5 . . ?
H10B C10 H10C 109.5 . . ?
C8 C11 H11A 109.5 . . ?
C8 C11 H11B 109.5 . . ?
H11A C11 H11B 109.5 . . ?
C8 C11 H11C 109.5 . . ?
H11A C11 H11C 109.5 . . ?
H11B C11 H11C 109.5 . . ?
C7 C12 C14A 114(3) . . ?
C7 C12 C13 118(2) . . ?
C7 C12 C15 113.4(16) . . ?
C14A C12 C15 126(3) . . ?
C13 C12 C15 107(2) . . ?
C7 C12 C13A 99(3) . . ?
C14A C12 C13A 95(4) . . ?
C15 C12 C13A 102(3) . . ?
C7 C12 C14 110(2) . . ?
C13 C12 C14 105(2) . . ?
C15 C12 C14 101(2) . . ?
C12 C15 H15A 109.5 . . ?
C12 C15 H15B 109.5 . . ?
H15A C15 H15B 109.5 . . ?
C12 C15 H15C 109.5 . . ?
H15A C15 H15C 109.5 . . ?
H15B C15 H15C 109.5 . . ?
N3 C16 C17 108.4(18) . . ?
N3 C16 C19 122.7(17) . . ?
C17 C16 C19 129.0(19) . . ?
C16 C17 C18 107.9(19) . . ?
C16 C17 H17 126.1 . . ?
C18 C17 H17 126.1 . . ?
N4 C18 C17 105.7(17) . . ?
N4 C18 C23 125.1(18) . . ?
C17 C18 C23 129.2(18) . . ?
C22 C19 C20 109.1(17) . . ?
C22 C19 C16 111.7(17) . . ?
C20 C19 C16 109.4(17) . . ?
C22 C19 C21 107.4(17) . . ?
C20 C19 C21 110.6(16) . . ?
C16 C19 C21 108.7(16) . . ?
C19 C20 H20A 109.5 . . ?
C19 C20 H20B 109.5 . . ?
H20A C20 H20B 109.5 . . ?
C19 C20 H20C 109.5 . . ?
H20A C20 H20C 109.5 . . ?
H20B C20 H20C 109.5 . . ?
C19 C21 H21A 109.5 . . ?
C19 C21 H21B 109.5 . . ?
H21A C21 H21B 109.5 . . ?
C19 C21 H21C 109.5 . . ?
H21A C21 H21C 109.5 . . ?
H21B C21 H21C 109.5 . . ?
C19 C22 H22A 109.5 . . ?
C19 C22 H22B 109.5 . . ?
H22A C22 H22B 109.5 . . ?
C19 C22 H22C 109.5 . . ?
H22A C22 H22C 109.5 . . ?
H22B C22 H22C 109.5 . . ?
C26 C23 C25 111.3(17) . . ?
C26 C23 C24 111.5(17) . . ?
C25 C23 C24 110.9(16) . . ?
C26 C23 C18 107.2(16) . . ?
C25 C23 C18 107.2(17) . . ?
C24 C23 C18 108.4(16) . . ?
C23 C24 H24A 109.5 . . ?
C23 C24 H24B 109.5 . . ?
H24A C24 H24B 109.5 . . ?
C23 C24 H24C 109.5 . . ?
H24A C24 H24C 109.5 . . ?
H24B C24 H24C 109.5 . . ?
C23 C25 H25A 109.5 . . ?
C23 C25 H25B 109.5 . . ?
H25A C25 H25B 109.5 . . ?
C23 C25 H25C 109.5 . . ?
H25A C25 H25C 109.5 . . ?
H25B C25 H25C 109.5 . . ?
C23 C26 H26A 109.5 . . ?
C23 C26 H26B 109.5 . . ?
H26A C26 H26B 109.5 . . ?
C23 C26 H26C 109.5 . . ?
H26A C26 H26C 109.5 . . ?
H26B C26 H26C 109.5 . . ?
C1 Zn1 N3 131.2(7) . . ?
C1 Zn1 N1 127.6(7) . . ?
N3 Zn1 N1 100.2(6) . . ?
C3 Zn2 N4 133.5(8) . . ?
C3 Zn2 N2 125.2(8) . . ?
N4 Zn2 N2 100.3(6) . . ?
C5 N1 N2 110.1(15) . . ?
C5 N1 Zn1 132.3(12) . . ?
N2 N1 Zn1 117.4(12) . . ?
C7 N2 N1 107.6(16) . . ?
C7 N2 Zn2 132.0(14) . . ?
N1 N2 Zn2 118.0(12) . . ?
N4 N3 C16 107.7(16) . . ?
N4 N3 Zn1 118.3(13) . . ?
C16 N3 Zn1 132.5(14) . . ?
C18 N4 N3 110.2(16) . . ?
C18 N4 Zn2 131.9(13) . . ?
N3 N4 Zn2 117.7(12) . . ?
C2 C1 Zn1 133.6(18) . . ?
C2A C1 Zn1 120(2) . . ?
C2 C1 H1A 103.8 . . ?
Zn1 C1 H1A 103.8 . . ?
C2 C1 H1B 103.8 . . ?
Zn1 C1 H1B 103.8 . . ?
H1A C1 H1B 105.4 . . ?
C1 C2 H2A 109.5 . . ?
C1 C2 H2B 109.5 . . ?
H2A C2 H2B 109.5 . . ?
C1 C2 H2C 109.5 . . ?
H2A C2 H2C 109.5 . . ?
H2B C2 H2C 109.5 . . ?
H2D C2 H2E 109.5 . . ?
H2D C2 H2F 109.5 . . ?
H2E C2 H2F 109.5 . . ?
C1 C2A H2A1 109.5 . . ?
C1 C2A H2A2 109.5 . . ?
H2A1 C2A H2A2 109.5 . . ?
C1 C2A H2A3 109.5 . . ?
H2A1 C2A H2A3 109.5 . . ?
H2A2 C2A H2A3 109.5 . . ?
H2A4 C2A H2A5 109.5 . . ?
H2A4 C2A H2A6 109.5 . . ?
H2A5 C2A H2A6 109.5 . . ?
C4A C3 Zn2 130(2) . . ?
C4 C3 Zn2 131(2) . . ?
C4 C3 H3A 104.6 . . ?
Zn2 C3 H3A 104.6 . . ?
C4 C3 H3B 104.6 . . ?
Zn2 C3 H3B 104.6 . . ?
H3A C3 H3B 105.7 . . ?
C3 C4 H4A 109.5 . . ?
C3 C4 H4B 109.5 . . ?
H4A C4 H4B 109.5 . . ?
C3 C4 H4C 109.5 . . ?
H4A C4 H4C 109.5 . . ?
H4B C4 H4C 109.5 . . ?
H4D C4 H4E 109.5 . . ?
H4D C4 H4F 109.5 . . ?
H4E C4 H4F 109.5 . . ?
C3 C4A H4A1 109.5 . . ?
C3 C4A H4A2 109.5 . . ?
H4A1 C4A H4A2 109.5 . . ?
C3 C4A H4A3 109.5 . . ?
H4A1 C4A H4A3 109.5 . . ?
H4A2 C4A H4A3 109.5 . . ?
H4A4 C4A H4A5 109.5 . . ?
H4A4 C4A H4A6 109.5 . . ?
H4A5 C4A H4A6 109.5 . . ?
C12 C13 H13A 109.5 . . ?
C12 C13 H13B 109.5 . . ?
H13A C13 H13B 109.5 . . ?
C12 C13 H13C 109.5 . . ?
H13A C13 H13C 109.5 . . ?
H13B C13 H13C 109.5 . . ?
H13D C13 H13E 109.5 . . ?
H13D C13 H13F 109.5 . . ?
H13E C13 H13F 109.5 . . ?
C12 C14 H14A 109.5 . . ?
C12 C14 H14B 109.5 . . ?
H14A C14 H14B 109.5 . . ?
C12 C14 H14C 109.5 . . ?
H14A C14 H14C 109.5 . . ?
H14B C14 H14C 109.5 . . ?
H14D C14 H14E 109.5 . . ?
H14D C14 H14F 109.5 . . ?
H14E C14 H14F 109.5 . . ?
C12 C13A H13G 109.5 . . ?
C12 C13A H13H 109.5 . . ?
H13G C13A H13H 109.5 . . ?
C12 C13A H13I 109.5 . . ?
H13G C13A H13I 109.5 . . ?
H13H C13A H13I 109.5 . . ?
H13J C13A H13K 109.5 . . ?
H13J C13A H13L 109.5 . . ?
H13K C13A H13L 109.5 . . ?
C12 C14A H14G 109.5 . . ?
C12 C14A H14H 109.5 . . ?
H14G C14A H14H 109.5 . . ?
C12 C14A H14I 109.5 . . ?
H14G C14A H14I 109.5 . . ?
H14H C14A H14I 109.5 . . ?
H14J C14A H14K 109.5 . . ?
H14J C14A H14L 109.5 . . ?
H14K C14A H14L 109.5 . . ?

loop_
_geom_bond_atom_site_label_1
_geom_bond_atom_site_label_2
_geom_bond_distance
_geom_bond_site_symmetry_2
_geom_bond_publ_flag
C5 N1 1.35(2) . ?
C5 C6 1.40(3) . ?
C5 C8 1.52(3) . ?
C6 C7 1.41(3) . ?
C6 H6 0.9300 . ?
C7 N2 1.34(3) . ?
C7 C12 1.50(3) . ?
C8 C10 1.49(3) . ?
C8 C11 1.52(3) . ?
C8 C9 1.55(3) . ?
C9 H9A 0.9600 . ?
C9 H9B 0.9600 . ?
C9 H9C 0.9600 . ?
C10 H10A 0.9600 . ?
C10 H10B 0.9600 . ?
C10 H10C 0.9600 . ?
C11 H11A 0.9600 . ?
C11 H11B 0.9600 . ?
C11 H11C 0.9600 . ?
C12 C14A 1.51(2) . ?
C12 C13 1.51(2) . ?
C12 C15 1.51(2) . ?
C12 C13A 1.53(2) . ?
C12 C14 1.53(2) . ?
C15 H15A 0.9600 . ?
C15 H15B 0.9600 . ?
C15 H15C 0.9600 . ?
C16 N3 1.35(3) . ?
C16 C17 1.36(3) . ?
C16 C19 1.53(3) . ?
C17 C18 1.40(3) . ?
C17 H17 0.9300 . ?
C18 N4 1.35(2) . ?
C18 C23 1.55(3) . ?
C19 C22 1.43(3) . ?
C19 C20 1.51(3) . ?
C19 C21 1.60(3) . ?
C20 H20A 0.9600 . ?
C20 H20B 0.9600 . ?
C20 H20C 0.9600 . ?
C21 H21A 0.9600 . ?
C21 H21B 0.9600 . ?
C21 H21C 0.9600 . ?
C22 H22A 0.9600 . ?
C22 H22B 0.9600 . ?
C22 H22C 0.9600 . ?
C23 C26 1.50(3) . ?
C23 C25 1.53(3) . ?
C23 C24 1.54(3) . ?
C24 H24A 0.9600 . ?
C24 H24B 0.9600 . ?
C24 H24C 0.9600 . ?
C25 H25A 0.9600 . ?
C25 H25B 0.9600 . ?
C25 H25C 0.9600 . ?
C26 H26A 0.9600 . ?
C26 H26B 0.9600 . ?
C26 H26C 0.9600 . ?
Zn1 C1 1.930(19) . ?
Zn1 N3 2.024(16) . ?
Zn1 N1 2.030(15) . ?
Zn2 C3 1.96(2) . ?
Zn2 N4 2.023(17) . ?
Zn2 N2 2.025(16) . ?
N1 N2 1.364(19) . ?
N3 N4 1.35(2) . ?
C1 C2 1.38(3) . ?
C1 C2A 1.42(4) . ?
C1 H1A 0.9700 . ?
C1 H1B 0.9700 . ?
C2 H2A 0.9600 . ?
C2 H2B 0.9600 . ?
C2 H2C 0.9600 . ?
C2 H2D 0.9600 . ?
C2 H2E 0.9600 . ?
C2 H2F 0.9600 . ?
C2A H2A1 0.9600 . ?
C2A H2A2 0.9600 . ?
C2A H2A3 0.9600 . ?
C2A H2A4 0.9600 . ?
C2A H2A5 0.9600 . ?
C2A H2A6 0.9600 . ?
C3 C4A 1.21(5) . ?
C3 C4 1.35(4) . ?
C3 H3A 0.9700 . ?
C3 H3B 0.9700 . ?
C4 H4A 0.9600 . ?
C4 H4B 0.9600 . ?
C4 H4C 0.9600 . ?
C4 H4D 0.9600 . ?
C4 H4E 0.9600 . ?
C4 H4F 0.9600 . ?
C4A H4A1 0.9600 . ?
C4A H4A2 0.9600 . ?
C4A H4A3 0.9600 . ?
C4A H4A4 0.9600 . ?
C4A H4A5 0.9600 . ?
C4A H4A6 0.9600 . ?
C13 H13A 0.9600 . ?
C13 H13B 0.9600 . ?
C13 H13C 0.9600 . ?
C13 H13D 0.9600 . ?
C13 H13E 0.9600 . ?
C13 H13F 0.9600 . ?
C14 H14A 0.9600 . ?
C14 H14B 0.9600 . ?
C14 H14C 0.9600 . ?
C14 H14D 0.9600 . ?
C14 H14E 0.9600 . ?
C14 H14F 0.9600 . ?
C13A H13G 0.9600 . ?
C13A H13H 0.9600 . ?
C13A H13I 0.9600 . ?
C13A H13J 0.9600 . ?
C13A H13K 0.9600 . ?
C13A H13L 0.9600 . ?
C14A H14G 0.9600 . ?
C14A H14H 0.9600 . ?
C14A H14I 0.9600 . ?
C14A H14J 0.9600 . ?
C14A H14K 0.9600 . ?
C14A H14L 0.9600 . ?
